data_4114900
loop_
_publ_author_name
'Jonathan Bould'
'Robert Greatrex'
'John D. Kennedy'
'Daniel L. Ormsby'
'Michael G. S. Londesborough'
'Karen L. F. Callaghan'
'Mark Thornton-Pett'
'Trevor R. Spalding'
'Simon J. Teat'
'William Clegg'
'Hong Fang'
'Nigam P. Rath'
'Lawrence Barton'

_publ_section_title
;
 Structural Chemistry of arachno-Nonaboranes
;
_journal_name_full 'Journal of the American Chemical Society'
_journal_page_first 7429
_journal_page_last 7439
_journal_paper_doi 10.1021/ja025700d
_journal_volume 124
_journal_year 2002
_chemical_formula_sum 'C5 H18 B9 N'
_chemical_formula_weight 189.49
_chemical_name_systematic
; 
 ? 
;
_space_group_IT_number 2
_symmetry_cell_setting triclinic
_symmetry_space_group_name_Hall '-P 1'
_symmetry_space_group_name_H-M 'P -1'
_atom_sites_solution_hydrogens geom
_atom_sites_solution_primary direct
_atom_sites_solution_secondary difmap
_audit_creation_method SHELXL-97
_cell_angle_alpha 87.154(2)
_cell_angle_beta 76.907(2)
_cell_angle_gamma 84.296(2)
_cell_formula_units_Z 2
_cell_length_a 5.7787(4)
_cell_length_b 10.1992(7)
_cell_length_c 10.4677(8)
_cell_measurement_temperature 160(2)
_cell_volume 597.70(7)
_computing_structure_refinement 'SHELXL-97 (Sheldrick, 1997)'
_computing_structure_solution 'SHELXS-97 (Sheldrick, 1990)'
_diffrn_ambient_temperature 160(2)
_diffrn_measured_fraction_theta_full 0.976
_diffrn_measured_fraction_theta_max 0.976
_diffrn_radiation_monochromator graphite
_diffrn_radiation_source 'fine-focus sealed tube'
_diffrn_radiation_type CuK\a
_diffrn_radiation_wavelength 1.54184
_diffrn_reflns_av_R_equivalents 0.0241
_diffrn_reflns_av_sigmaI/netI 0.0287
_diffrn_reflns_limit_h_max 7
_diffrn_reflns_limit_h_min -7
_diffrn_reflns_limit_k_max 13
_diffrn_reflns_limit_k_min -13
_diffrn_reflns_limit_l_max 13
_diffrn_reflns_limit_l_min -13
_diffrn_reflns_number 7237
_diffrn_reflns_theta_full 89.03
_diffrn_reflns_theta_max 89.03
_diffrn_reflns_theta_min 4.34
_exptl_absorpt_coefficient_mu 0.337
_exptl_absorpt_correction_T_max 0.9480
_exptl_absorpt_correction_T_min 0.8233
_exptl_crystal_density_diffrn 1.053
_exptl_crystal_F_000 200
_exptl_crystal_size_max 0.60
_exptl_crystal_size_mid 0.28
_exptl_crystal_size_min 0.16
_refine_diff_density_max 0.234
_refine_diff_density_min -0.169
_refine_diff_density_rms 0.035
_refine_ls_extinction_coef 0.0020(14)
_refine_ls_extinction_expression Fc^*^=kFc[1+0.001xFc^2^\l^3^/sin(2\q)]^-1/4^
_refine_ls_extinction_method SHELXL
_refine_ls_goodness_of_fit_ref 1.054
_refine_ls_hydrogen_treatment mixed
_refine_ls_matrix_type full
_refine_ls_number_parameters 189
_refine_ls_number_reflns 2671
_refine_ls_number_restraints 4
_refine_ls_restrained_S_all 1.055
_refine_ls_R_factor_all 0.0518
_refine_ls_R_factor_gt 0.0412
_refine_ls_shift/su_max 0.000
_refine_ls_shift/su_mean 0.000
_refine_ls_structure_factor_coef Fsqd
_refine_ls_weighting_details 'calc w=1/[\s^2^(Fo^2^)+(0.0654P)^2^+0.0872P] where P=(Fo^2^+2Fc^2^)/3'
_refine_ls_weighting_scheme calc
_refine_ls_wR_factor_gt 0.1107
_refine_ls_wR_factor_ref 0.1169
_reflns_number_gt 2198
_reflns_number_total 2671
_reflns_threshold_expression >2sigma(I)
_cod_data_source_file ja025700d_s2_5.cif
_cod_data_source_block jdk14
_cod_database_code 4114900

loop_
_symmetry_equiv_pos_as_xyz
'x, y, z'
'-x, -y, -z'

loop_
_atom_site_label
_atom_site_type_symbol
_atom_site_fract_x
_atom_site_fract_y
_atom_site_fract_z
_atom_site_U_iso_or_equiv
_atom_site_adp_type
_atom_site_occupancy
_atom_site_symmetry_multiplicity
_atom_site_calc_flag
_atom_site_refinement_flags
B1 B 0.8694(2) 1.14969(12) 0.24316(12) 0.0212(3) Uani 1 1 d .
H1 H 1.055(2) 1.1057(13) 0.2229(13) 0.032(3) Uiso 1 1 d .
B2 B 0.7744(2) 1.28617(13) 0.34708(13) 0.0250(3) Uani 1 1 d .
H2 H 0.898(2) 1.3399(13) 0.3838(13) 0.034(4) Uiso 1 1 d .
B3 B 0.7807(2) 1.30275(12) 0.17406(13) 0.0232(3) Uani 1 1 d .
H3 H 0.906(2) 1.3663(13) 0.1176(13) 0.031(3) Uiso 1 1 d .
B4 B 0.6718(2) 1.03009(12) 0.25908(12) 0.0214(3) Uani 1 1 d D
H4 H 0.483(2) 1.0243(12) 0.2780(12) 0.027(3) Uiso 1 1 d .
B5 B 0.7029(2) 1.12246(13) 0.40203(13) 0.0247(3) Uani 1 1 d .
H5 H 0.778(3) 1.0715(13) 0.4818(14) 0.038(4) Uiso 1 1 d .
H56 H 0.485(3) 1.1472(14) 0.4427(14) 0.043(4) Uiso 1 1 d .
B6 B 0.4934(3) 1.26952(14) 0.44548(14) 0.0306(3) Uani 1 1 d .
H6 H 0.452(3) 1.3101(14) 0.5423(14) 0.040(4) Uiso 1 1 d .
H67 H 0.337(3) 1.2972(18) 0.3870(19) 0.078(6) Uiso 1 1 d .
B7 B 0.5301(2) 1.36818(13) 0.29064(14) 0.0279(3) Uani 1 1 d .
H7 H 0.467(2) 1.4707(13) 0.3009(13) 0.034(4) Uiso 1 1 d .
B8 B 0.5088(3) 1.30028(13) 0.12914(14) 0.0292(3) Uani 1 1 d .
H8A H 0.500(3) 1.3613(15) 0.0389(16) 0.053(4) Uiso 1 1 d .
H8B H 0.325(3) 1.3106(17) 0.2025(17) 0.064(5) Uiso 1 1 d .
B9 B 0.7221(2) 1.14925(12) 0.11514(13) 0.0243(3) Uani 1 1 d .
H9 H 0.813(2) 1.1168(14) 0.0161(14) 0.038(4) Uiso 1 1 d .
H89 H 0.499(2) 1.1751(14) 0.1196(13) 0.038(4) Uiso 1 1 d .
N41 N 0.80250(15) 0.88746(9) 0.24134(9) 0.0213(2) Uani 1 1 d D
C42 C 0.72314(19) 0.80116(11) 0.17105(11) 0.0236(3) Uani 1 1 d D
H42 H 0.5943 0.8296 0.1308 0.028 Uiso 1 1 calc R
C43 C 0.8237(2) 0.67327(11) 0.15608(11) 0.0273(3) Uani 1 1 d D
H43 H 0.7647 0.6143 0.1062 0.033 Uiso 1 1 calc R
C44 C 1.0113(2) 0.63149(11) 0.21429(12) 0.0292(3) Uani 1 1 d D
H44 H 1.0827 0.5435 0.2052 0.035 Uiso 1 1 calc R
C45 C 1.0930(2) 0.71931(11) 0.28569(12) 0.0290(3) Uani 1 1 d D
H45 H 1.2221 0.6926 0.3263 0.035 Uiso 1 1 calc R
C46 C 0.9856(2) 0.84649(11) 0.29774(11) 0.0257(3) Uani 1 1 d D
H46 H 1.0424 0.9068 0.3472 0.031 Uiso 1 1 calc R

loop_
_atom_site_aniso_label
_atom_site_aniso_U_11
_atom_site_aniso_U_22
_atom_site_aniso_U_33
_atom_site_aniso_U_23
_atom_site_aniso_U_13
_atom_site_aniso_U_12
B1 0.0186(6) 0.0209(6) 0.0244(6) -0.0001(5) -0.0055(5) -0.0021(4)
B2 0.0264(6) 0.0236(6) 0.0254(6) -0.0021(5) -0.0064(5) -0.0018(5)
B3 0.0224(6) 0.0208(6) 0.0262(6) 0.0009(5) -0.0050(5) -0.0030(4)
B4 0.0196(6) 0.0209(6) 0.0242(6) -0.0005(5) -0.0060(5) -0.0016(4)
B5 0.0254(6) 0.0269(6) 0.0225(6) 0.0000(5) -0.0062(5) -0.0034(5)
B6 0.0308(7) 0.0308(7) 0.0284(7) -0.0052(5) -0.0036(5) 0.0006(5)
B7 0.0259(6) 0.0232(6) 0.0327(7) 0.0000(5) -0.0039(5) 0.0012(5)
B8 0.0306(7) 0.0249(6) 0.0349(7) 0.0026(5) -0.0142(6) -0.0015(5)
B9 0.0280(6) 0.0223(6) 0.0237(6) 0.0001(5) -0.0082(5) -0.0019(5)
N41 0.0210(4) 0.0211(5) 0.0221(5) 0.0015(3) -0.0052(4) -0.0042(3)
C42 0.0239(5) 0.0251(6) 0.0233(5) 0.0012(4) -0.0073(4) -0.0052(4)
C43 0.0314(6) 0.0241(6) 0.0270(6) -0.0021(5) -0.0060(5) -0.0059(4)
C44 0.0307(6) 0.0222(6) 0.0331(6) 0.0001(5) -0.0046(5) -0.0006(4)
C45 0.0264(6) 0.0273(6) 0.0342(7) 0.0021(5) -0.0107(5) 0.0006(5)
C46 0.0249(6) 0.0252(6) 0.0292(6) -0.0003(5) -0.0104(5) -0.0032(4)

loop_
_atom_type_symbol
_atom_type_description
_atom_type_scat_dispersion_real
_atom_type_scat_dispersion_imag
_atom_type_scat_source
C C 0.0181 0.0091 'International Tables Vol C Tables 4.2.6.8 and 6.1.1.4'
H H 0.0000 0.0000 'International Tables Vol C Tables 4.2.6.8 and 6.1.1.4'
B B 0.0090 0.0039 'International Tables Vol C Tables 4.2.6.8 and 6.1.1.4'
N N 0.0311 0.0180 'International Tables Vol C Tables 4.2.6.8 and 6.1.1.4'

loop_
_geom_angle_atom_site_label_1
_geom_angle_atom_site_label_2
_geom_angle_atom_site_label_3
_geom_angle
B4 B1 B9 65.43(7)
B4 B1 B5 64.65(7)
B9 B1 B5 117.27(9)
B4 B1 B3 115.83(9)
B9 B1 B3 61.74(7)
B5 B1 B3 112.39(9)
B4 B1 B2 115.86(9)
B9 B1 B2 113.85(9)
B5 B1 B2 61.31(7)
B3 B1 B2 61.22(7)
B4 B1 H1 111.2(7)
B9 B1 H1 116.2(7)
B5 B1 H1 115.6(7)
B3 B1 H1 123.1(7)
B2 B1 H1 121.4(7)
B6 B2 B7 63.57(8)
B6 B2 B1 110.81(9)
B7 B2 B1 104.46(9)
B6 B2 B5 62.74(8)
B7 B2 B5 108.48(9)
B1 B2 B5 58.57(7)
B6 B2 B3 114.21(9)
B7 B2 B3 59.23(7)
B1 B2 B3 59.15(7)
B5 B2 B3 108.41(9)
B6 B2 H2 118.7(7)
B7 B2 H2 121.8(7)
B1 B2 H2 122.8(7)
B5 B2 H2 123.9(7)
B3 B2 H2 117.4(7)
B8 B3 B1 111.74(9)
B8 B3 B7 65.27(8)
B1 B3 B7 105.02(9)
B8 B3 B9 63.49(8)
B1 B3 B9 58.50(7)
B7 B3 B9 110.43(9)
B8 B3 B2 116.53(9)
B1 B3 B2 59.63(7)
B7 B3 B2 59.48(7)
B9 B3 B2 109.77(9)
B8 B3 H3 117.4(7)
B1 B3 H3 122.8(7)
B7 B3 H3 120.7(7)
B9 B3 H3 123.2(7)
B2 B3 H3 116.2(7)
N41 B4 B1 112.31(9)
N41 B4 B5 117.25(9)
B1 B4 B5 58.14(7)
N41 B4 B9 118.18(9)
B1 B4 B9 57.64(7)
B5 B4 B9 105.83(8)
N41 B4 H4 109.3(7)
B1 B4 H4 138.4(7)
B5 B4 H4 102.1(7)
B9 B4 H4 102.0(7)
B1 B5 B2 60.12(7)
B1 B5 B6 107.34(9)
B2 B5 B6 56.99(7)
B1 B5 B4 57.22(7)
B2 B5 B4 108.69(9)
B6 B5 B4 116.62(9)
B1 B5 H5 123.9(7)
B2 B5 H5 120.5(7)
B6 B5 H5 117.1(7)
B4 B5 H5 120.6(7)
B1 B5 H56 127.2(7)
B2 B5 H56 98.0(7)
B6 B5 H56 42.9(7)
B4 B5 H56 94.1(7)
H5 B5 H56 108.7(10)
B2 B6 B5 60.27(7)
B2 B6 B7 59.20(7)
B5 B6 B7 103.54(9)
B2 B6 H56 100.5(7)
B5 B6 H56 42.1(7)
B7 B6 H56 119.3(7)
B2 B6 H6 118.1(8)
B5 B6 H6 122.5(7)
B7 B6 H6 124.8(8)
H56 B6 H6 115.3(10)
B2 B6 H67 112.4(9)
B5 B6 H67 119.9(9)
B7 B6 H67 55.9(9)
H56 B6 H67 94.9(11)
H6 B6 H67 112.7(12)
B3 B7 B2 61.29(7)
B3 B7 B6 110.58(9)
B2 B7 B6 57.23(7)
B3 B7 B8 56.75(7)
B2 B7 B8 110.76(9)
B6 B7 B8 123.45(10)
B3 B7 H67 130.0(7)
B2 B7 H67 95.8(7)
B6 B7 H67 40.6(7)
B8 B7 H67 101.0(7)
B3 B7 H7 125.9(7)
B2 B7 H7 126.6(7)
B6 B7 H7 115.2(7)
B8 B7 H7 113.3(7)
H67 B7 H7 103.8(10)
B3 B8 B9 59.78(7)
B3 B8 B7 57.98(7)
B9 B8 B7 102.49(8)
B3 B8 H8A 112.5(8)
B9 B8 H8A 118.6(8)
B7 B8 H8A 124.6(8)
B3 B8 H8B 124.0(9)
B9 B8 H8B 124.3(9)
B7 B8 H8B 68.2(9)
H8A B8 H8B 109.6(12)
B3 B8 H89 101.3(6)
B9 B8 H89 43.4(6)
B7 B8 H89 119.8(6)
H8A B8 H89 115.6(10)
H8B B8 H89 91.9(10)
B1 B9 B3 59.76(7)
B1 B9 B8 107.17(9)
B3 B9 B8 56.72(7)
B1 B9 B4 56.92(7)
B3 B9 B4 107.27(8)
B8 B9 B4 115.61(9)
B1 B9 H9 122.5(7)
B3 B9 H9 120.4(7)
B8 B9 H9 118.0(7)
B4 B9 H9 121.5(7)
B1 B9 H89 128.1(6)
B3 B9 H89 98.8(6)
B8 B9 H89 43.9(6)
B4 B9 H89 93.7(6)
H9 B9 H89 109.2(9)
C46 N41 C42 118.70(9)
C46 N41 B4 122.33(9)
C42 N41 B4 118.92(9)
N41 C42 C43 121.83(10)
N41 C42 H42 119.1
C43 C42 H42 119.1
C42 C43 C44 119.31(10)
C42 C43 H43 120.3
C44 C43 H43 120.3
C45 C44 C43 119.01(11)
C45 C44 H44 120.5
C43 C44 H44 120.5
C44 C45 C46 119.33(10)
C44 C45 H45 120.3
C46 C45 H45 120.3
N41 C46 C45 121.81(10)
N41 C46 H46 119.1
C45 C46 H46 119.1

loop_
_geom_bond_atom_site_label_1
_geom_bond_atom_site_label_2
_geom_bond_distance
B1 B4 1.7290(17)
B1 B9 1.7430(17)
B1 B5 1.7467(18)
B1 B3 1.7662(17)
B1 B2 1.7749(17)
B1 H1 1.101(13)
B2 B6 1.7338(19)
B2 B7 1.7711(18)
B2 B5 1.7956(19)
B2 B3 1.8031(18)
B2 H2 1.086(14)
B3 B8 1.7421(18)
B3 B7 1.7664(18)
B3 B9 1.8006(18)
B3 H3 1.075(14)
B4 N41 1.5703(14)
B4 B5 1.8585(18)
B4 B9 1.8766(18)
B4 H4 1.071(13)
B5 B6 1.8381(19)
B5 H5 1.109(14)
B5 H56 1.238(15)
B6 B7 1.846(2)
B6 H56 1.255(15)
B6 H6 1.081(14)
B6 H67 1.208(19)
B7 B8 1.892(2)
B7 H67 1.54(2)
B7 H7 1.075(13)
B8 B9 1.8647(19)
B8 H8A 1.113(16)
B8 H8B 1.161(18)
B8 H89 1.293(14)
B9 H9 1.102(14)
B9 H89 1.282(14)
N41 C46 1.3466(14)
N41 C42 1.3505(14)
C42 C43 1.3754(15)
C42 H42 0.9500
C43 C44 1.3819(16)
C43 H43 0.9500
C44 C45 1.3765(16)
C44 H44 0.9500
C45 C46 1.3800(15)
C45 H45 0.9500
C46 H46 0.9500
